data_7117245
loop_
_publ_author_name
'Christopher J. Adams'
'Matteo Lusi'
'Emily M. Mutambi'
'A. Guy Orpen'

_publ_section_title
;
 Two-step solid-state synthesis of PEPPSI-type compounds
;
_journal_name_full Chem.Commun.
_journal_page_first 9632
_journal_paper_doi 10.1039/C5cc02924D
_journal_volume 51
_journal_year 2015
_chemical_formula_moiety 'C32 H41 Cl2 N3 Pd, C7 H8'
_chemical_formula_sum 'C39 H49 Cl2 N3 Pd'
_chemical_formula_weight 737.11
_chemical_name_systematic
; 
 ? 
;
_space_group_IT_number 14
_symmetry_cell_setting monoclinic
_symmetry_space_group_name_Hall '-P 2ybc'
_symmetry_space_group_name_H-M 'P 1 21/c 1'
_atom_sites_solution_hydrogens geom
_atom_sites_solution_primary direct
_atom_sites_solution_secondary difmap
_audit_creation_method SHELXL-97
_audit_update_record
;
2015-04-08 deposited with the CCDC.
2015-05-06 downloaded from the CCDC.
;
_cell_angle_alpha 90.00
_cell_angle_beta 102.2431(9)
_cell_angle_gamma 90.00
_cell_formula_units_Z 4
_cell_length_a 14.8545(5)
_cell_length_b 17.1043(5)
_cell_length_c 14.8749(5)
_cell_measurement_reflns_used 9937
_cell_measurement_temperature 100(2)
_cell_measurement_theta_max 27.57
_cell_measurement_theta_min 2.38
_cell_volume 3693.4(2)
_computing_cell_refinement 'Bruker SMART'
_computing_data_collection 'Bruker SMART'
_computing_data_reduction 'Bruker SAINT'
_computing_molecular_graphics 'Bruker SHELXTL'
_computing_publication_material 'Bruker SHELXTL'
_computing_structure_refinement 'Bruker SHELXTL'
_computing_structure_solution 'Bruker SHELXTL'
_diffrn_ambient_temperature 100(2)
_diffrn_detector_area_resol_mean 9.091
_diffrn_measured_fraction_theta_full 0.992
_diffrn_measured_fraction_theta_max 0.992
_diffrn_measurement_device_type
; 
'Bruker-Nonius Roper CCD camera on \k-goniostat' 
;
_diffrn_measurement_method '\f & \w scans'
_diffrn_radiation_monochromator graphite
_diffrn_radiation_source
; 
'Bruker-Nonius FR591 rotating anode' 
;
_diffrn_radiation_type MoK\a
_diffrn_radiation_wavelength 0.71073
_diffrn_reflns_av_R_equivalents 0.0396
_diffrn_reflns_av_sigmaI/netI 0.0332
_diffrn_reflns_limit_h_max 19
_diffrn_reflns_limit_h_min -19
_diffrn_reflns_limit_k_max 22
_diffrn_reflns_limit_k_min -18
_diffrn_reflns_limit_l_max 16
_diffrn_reflns_limit_l_min -19
_diffrn_reflns_number 39077
_diffrn_reflns_theta_full 27.68
_diffrn_reflns_theta_max 27.68
_diffrn_reflns_theta_min 1.84
_exptl_absorpt_coefficient_mu 0.677
_exptl_absorpt_correction_T_max 0.970
_exptl_absorpt_correction_T_min 0.938
_exptl_absorpt_correction_type multi-scan
_exptl_absorpt_process_details sadabs
_exptl_crystal_colour yellow
_exptl_crystal_density_diffrn 1.326
_exptl_crystal_density_meas ?
_exptl_crystal_density_method 'not measured'
_exptl_crystal_description plate
_exptl_crystal_F_000 1536
_exptl_crystal_size_max 0.11
_exptl_crystal_size_mid 0.09
_exptl_crystal_size_min 0.05
_refine_diff_density_max 1.138
_refine_diff_density_min -1.070
_refine_diff_density_rms 0.135
_refine_ls_extinction_method none
_refine_ls_goodness_of_fit_ref 1.265
_refine_ls_hydrogen_treatment constr
_refine_ls_matrix_type full
_refine_ls_number_parameters 364
_refine_ls_number_reflns 8596
_refine_ls_number_restraints 0
_refine_ls_restrained_S_all 1.265
_refine_ls_R_factor_all 0.0413
_refine_ls_R_factor_gt 0.0330
_refine_ls_shift/su_max 0.023
_refine_ls_shift/su_mean 0.000
_refine_ls_structure_factor_coef Fsqd
_refine_ls_weighting_details 'calc w=1/[\s^2^(Fo^2^)+(0.0530P)^2^+0.3058P] where P=(Fo^2^+2Fc^2^)/3'
_refine_ls_weighting_scheme calc
_refine_ls_wR_factor_gt 0.0978
_refine_ls_wR_factor_ref 0.1057
_reflns_number_gt 7344
_reflns_number_total 8596
_reflns_threshold_expression >2sigma(I)
_cod_data_source_file c5cc02924d2.cif
_cod_data_source_block 5c_2.toluene
_cod_depositor_comments
;
The following automatic conversions were performed:

'_exptl_crystal_density_meas' value 'not measured' was changed to '?'
- the value is perceived as not measured.

Automatic conversion script
Id: cif_fix_values 3392 2015-05-12 13:50:21Z andrius 
;
_cod_original_sg_symbol_Hall '-P 2ybc '
_cod_original_sg_symbol_H-M P2(1)/c
_cod_database_code 7117245

loop_
_symmetry_equiv_pos_as_xyz
'x, y, z'
'-x, y+1/2, -z+1/2'
'-x, -y, -z'
'x, -y-1/2, z-1/2'

loop_
_atom_site_label
_atom_site_type_symbol
_atom_site_fract_x
_atom_site_fract_y
_atom_site_fract_z
_atom_site_U_iso_or_equiv
_atom_site_adp_type
_atom_site_occupancy
_atom_site_symmetry_multiplicity
_atom_site_calc_flag
_atom_site_refinement_flags
_atom_site_disorder_assembly
_atom_site_disorder_group
Pd1 Pd 0.206922(10) 0.439826(10) 0.885022(11) 0.01824(7) Uani 1 1 d . . .
Cl1 Cl 0.20681(4) 0.34312(4) 0.99293(4) 0.03173(14) Uani 1 1 d . . .
Cl2 Cl 0.20821(5) 0.53519(4) 0.77640(5) 0.03324(15) Uani 1 1 d . . .
N1 N 0.34777(12) 0.37231(11) 0.78767(13) 0.0203(4) Uani 1 1 d . . .
N2 N 0.21609(12) 0.31583(11) 0.74668(13) 0.0198(4) Uani 1 1 d . . .
N3 N 0.14104(12) 0.51838(12) 0.96083(14) 0.0238(4) Uani 1 1 d . . .
C1 C 0.26239(14) 0.37013(13) 0.80610(14) 0.0179(4) Uani 1 1 d . . .
C2 C 0.35375(15) 0.32159(15) 0.71641(16) 0.0256(5) Uani 1 1 d . . .
H2 H 0.4064 0.3132 0.6909 0.031 Uiso 1 1 calc R . .
C3 C 0.27155(16) 0.28649(14) 0.69015(16) 0.0249(5) Uani 1 1 d . . .
H3 H 0.2546 0.2490 0.6424 0.030 Uiso 1 1 calc R . .
C4 C 0.12843(14) 0.28118(13) 0.75207(15) 0.0214(5) Uani 1 1 d . . .
C5 C 0.13018(16) 0.21033(14) 0.79914(16) 0.0252(5) Uani 1 1 d . . .
C6 C 0.04548(18) 0.17763(16) 0.80466(18) 0.0326(6) Uani 1 1 d . . .
H6 H 0.0441 0.1296 0.8364 0.039 Uiso 1 1 calc R . .
C7 C -0.03647(17) 0.21398(16) 0.76475(18) 0.0342(6) Uani 1 1 d . . .
H7 H -0.0934 0.1914 0.7706 0.041 Uiso 1 1 calc R . .
C8 C -0.03605(16) 0.28310(16) 0.71643(18) 0.0302(5) Uani 1 1 d . . .
H8 H -0.0928 0.3070 0.6884 0.036 Uiso 1 1 calc R . .
C9 C 0.04695(15) 0.31811(14) 0.70836(16) 0.0233(5) Uani 1 1 d . . .
C10 C 0.04613(16) 0.38915(15) 0.64769(18) 0.0294(5) Uani 1 1 d . . .
H10 H 0.1098 0.4115 0.6600 0.035 Uiso 1 1 calc R . .
C11 C 0.0210(2) 0.3637(2) 0.5461(2) 0.0468(7) Uani 1 1 d . . .
H11A H -0.0409 0.3409 0.5328 0.070 Uiso 1 1 calc R . .
H11B H 0.0656 0.3248 0.5345 0.070 Uiso 1 1 calc R . .
H11C H 0.0224 0.4093 0.5065 0.070 Uiso 1 1 calc R . .
C12 C -0.0194(2) 0.45262(17) 0.6671(2) 0.0437(7) Uani 1 1 d . . .
H12A H -0.0027 0.4675 0.7321 0.066 Uiso 1 1 calc R . .
H12B H -0.0827 0.4327 0.6528 0.066 Uiso 1 1 calc R . .
H12C H -0.0148 0.4984 0.6287 0.066 Uiso 1 1 calc R . .
C13 C 0.21931(17) 0.16600(15) 0.83695(18) 0.0313(6) Uani 1 1 d . . .
H13 H 0.2718 0.2032 0.8399 0.038 Uiso 1 1 calc R . .
C14 C 0.2250(2) 0.13289(18) 0.9335(2) 0.0424(7) Uani 1 1 d . . .
H14A H 0.1743 0.0959 0.9323 0.064 Uiso 1 1 calc R . .
H14B H 0.2203 0.1757 0.9761 0.064 Uiso 1 1 calc R . .
H14C H 0.2839 0.1058 0.9539 0.064 Uiso 1 1 calc R . .
C15 C 0.2304(2) 0.09958(17) 0.7700(2) 0.0455(7) Uani 1 1 d . . .
H15A H 0.2270 0.1213 0.7084 0.068 Uiso 1 1 calc R . .
H15B H 0.1809 0.0612 0.7678 0.068 Uiso 1 1 calc R . .
H15C H 0.2901 0.0740 0.7913 0.068 Uiso 1 1 calc R . .
C16 C 0.42945(14) 0.40976(14) 0.84163(16) 0.0220(5) Uani 1 1 d . . .
C17 C 0.47259(15) 0.37358(14) 0.92360(16) 0.0245(5) Uani 1 1 d . . .
C18 C 0.55421(16) 0.40737(17) 0.97232(18) 0.0317(6) Uani 1 1 d . . .
H18 H 0.5844 0.3855 1.0295 0.038 Uiso 1 1 calc R . .
C19 C 0.59127(16) 0.47186(17) 0.93857(19) 0.0348(6) Uani 1 1 d . . .
H19 H 0.6462 0.4945 0.9731 0.042 Uiso 1 1 calc R . .
C20 C 0.54954(17) 0.50401(16) 0.85510(19) 0.0345(6) Uani 1 1 d . . .
H20 H 0.5776 0.5473 0.8318 0.041 Uiso 1 1 calc R . .
C21 C 0.46650(16) 0.47404(15) 0.80394(17) 0.0276(5) Uani 1 1 d . . .
C22 C 0.42188(18) 0.51033(16) 0.71204(18) 0.0342(6) Uani 1 1 d . . .
H22 H 0.3583 0.4883 0.6927 0.041 Uiso 1 1 calc R . .
C23 C 0.4757(2) 0.4896(2) 0.6380(2) 0.0518(8) Uani 1 1 d . . .
H23A H 0.4780 0.4326 0.6317 0.078 Uiso 1 1 calc R . .
H23B H 0.5384 0.5102 0.6558 0.078 Uiso 1 1 calc R . .
H23C H 0.4449 0.5126 0.5791 0.078 Uiso 1 1 calc R . .
C24 C 0.4137(2) 0.59943(18) 0.7205(2) 0.0495(8) Uani 1 1 d . . .
H24A H 0.4754 0.6226 0.7359 0.074 Uiso 1 1 calc R . .
H24B H 0.3805 0.6116 0.7691 0.074 Uiso 1 1 calc R . .
H24C H 0.3799 0.6209 0.6619 0.074 Uiso 1 1 calc R . .
C25 C 0.43776(16) 0.29663(15) 0.95500(17) 0.0295(5) Uani 1 1 d . . .
H25 H 0.3700 0.2937 0.9289 0.035 Uiso 1 1 calc R . .
C26 C 0.4523(2) 0.2881(2) 1.0589(2) 0.0461(7) Uani 1 1 d . . .
H26A H 0.4220 0.3315 1.0838 0.069 Uiso 1 1 calc R . .
H26B H 0.5184 0.2888 1.0862 0.069 Uiso 1 1 calc R . .
H26C H 0.4257 0.2385 1.0736 0.069 Uiso 1 1 calc R . .
C27 C 0.4835(2) 0.22824(17) 0.9155(2) 0.0463(7) Uani 1 1 d . . .
H27A H 0.5500 0.2290 0.9411 0.069 Uiso 1 1 calc R . .
H27B H 0.4724 0.2331 0.8484 0.069 Uiso 1 1 calc R . .
H27C H 0.4575 0.1789 0.9317 0.069 Uiso 1 1 calc R . .
C28 C 0.07289(17) 0.56471(14) 0.91640(19) 0.0301(6) Uani 1 1 d . . .
H28 H 0.0573 0.5629 0.8511 0.036 Uiso 1 1 calc R . .
C29 C 0.02461(17) 0.61486(16) 0.9616(2) 0.0371(6) Uani 1 1 d . . .
H29 H -0.0239 0.6460 0.9277 0.044 Uiso 1 1 calc R . .
C30 C 0.04736(19) 0.61922(17) 1.0557(2) 0.0388(7) Uani 1 1 d . . .
H30 H 0.0149 0.6532 1.0882 0.047 Uiso 1 1 calc R . .
C31 C 0.1187(2) 0.57299(16) 1.1024(2) 0.0365(6) Uani 1 1 d . . .
H31 H 0.1369 0.5754 1.1675 0.044 Uiso 1 1 calc R . .
C32 C 0.16305(17) 0.52331(15) 1.05264(18) 0.0293(5) Uani 1 1 d . . .
H32 H 0.2113 0.4912 1.0851 0.035 Uiso 1 1 calc R . .
C33 C 0.75513(16) 0.23867(14) 0.5424(2) 0.0858(6) Uani 1 1 d G . .
H33 H 0.7711 0.1898 0.5198 0.103 Uiso 1 1 calc R . .
C34 C 0.76163(15) 0.30672(18) 0.49305(17) 0.0858(6) Uani 1 1 d G . .
H34 H 0.7821 0.3043 0.4368 0.103 Uiso 1 1 calc R . .
C35 C 0.73824(16) 0.37826(14) 0.52610(19) 0.0858(6) Uani 1 1 d G . .
H35 H 0.7427 0.4248 0.4924 0.103 Uiso 1 1 calc R . .
C36 C 0.70834(15) 0.38175(11) 0.60845(19) 0.0858(6) Uani 1 1 d G . .
H36 H 0.6924 0.4306 0.6310 0.103 Uiso 1 1 calc R . .
C37 C 0.70184(11) 0.31370(13) 0.65775(16) 0.0858(6) Uani 1 1 d G . .
C38 C 0.72523(15) 0.24216(11) 0.62471(19) 0.0858(6) Uani 1 1 d G . .
H38 H 0.7208 0.1956 0.6584 0.103 Uiso 1 1 calc R . .
C39 C 0.67087(18) 0.3169(2) 0.74199(18) 0.0858(6) Uani 1 1 d G . .
H39A H 0.7195 0.2976 0.7922 0.129 Uiso 1 1 calc R . .
H39B H 0.6158 0.2843 0.7371 0.129 Uiso 1 1 calc R . .
H39C H 0.6560 0.3711 0.7546 0.129 Uiso 1 1 calc R . .

loop_
_atom_site_aniso_label
_atom_site_aniso_U_11
_atom_site_aniso_U_22
_atom_site_aniso_U_33
_atom_site_aniso_U_23
_atom_site_aniso_U_13
_atom_site_aniso_U_12
Pd1 0.01785(10) 0.01737(11) 0.01969(10) -0.00207(6) 0.00439(7) -0.00025(6)
Cl1 0.0398(3) 0.0292(3) 0.0290(3) 0.0078(3) 0.0135(2) 0.0105(3)
Cl2 0.0436(3) 0.0211(3) 0.0389(4) 0.0052(3) 0.0173(3) 0.0019(3)
N1 0.0190(8) 0.0227(10) 0.0195(9) -0.0024(8) 0.0045(7) -0.0015(7)
N2 0.0204(8) 0.0184(10) 0.0201(9) -0.0018(8) 0.0034(7) -0.0012(7)
N3 0.0219(9) 0.0223(11) 0.0279(10) -0.0040(9) 0.0069(8) -0.0014(7)
C1 0.0205(9) 0.0158(11) 0.0166(10) 0.0007(9) 0.0024(8) -0.0017(8)
C2 0.0258(11) 0.0296(13) 0.0228(11) -0.0067(10) 0.0084(9) 0.0000(9)
C3 0.0298(11) 0.0250(13) 0.0201(11) -0.0079(10) 0.0053(9) 0.0000(9)
C4 0.0217(10) 0.0206(12) 0.0216(11) -0.0038(9) 0.0035(8) -0.0039(8)
C5 0.0288(11) 0.0211(12) 0.0238(12) -0.0034(10) 0.0013(9) -0.0044(9)
C6 0.0368(13) 0.0257(14) 0.0337(14) 0.0016(11) 0.0041(11) -0.0114(10)
C7 0.0275(12) 0.0375(15) 0.0373(14) -0.0029(12) 0.0059(10) -0.0137(11)
C8 0.0224(11) 0.0328(14) 0.0333(13) -0.0055(11) 0.0010(9) -0.0055(10)
C9 0.0234(10) 0.0217(12) 0.0236(11) -0.0041(10) 0.0019(8) -0.0027(9)
C10 0.0264(11) 0.0260(13) 0.0333(13) 0.0042(11) 0.0004(10) -0.0006(9)
C11 0.0573(18) 0.050(2) 0.0320(15) 0.0064(14) 0.0068(13) 0.0020(14)
C12 0.0426(16) 0.0299(16) 0.057(2) 0.0020(14) 0.0067(14) 0.0082(12)
C13 0.0349(13) 0.0219(13) 0.0345(14) 0.0042(11) 0.0016(10) -0.0001(10)
C14 0.0526(17) 0.0356(17) 0.0347(15) 0.0095(13) -0.0008(13) 0.0061(13)
C15 0.0592(18) 0.0298(16) 0.0479(18) -0.0004(14) 0.0123(14) 0.0096(13)
C16 0.0166(9) 0.0260(12) 0.0240(11) -0.0052(10) 0.0057(8) -0.0027(9)
C17 0.0209(10) 0.0276(13) 0.0253(12) -0.0035(10) 0.0056(9) 0.0026(9)
C18 0.0213(11) 0.0434(16) 0.0286(13) -0.0055(12) 0.0011(9) 0.0031(10)
C19 0.0199(11) 0.0411(16) 0.0414(15) -0.0131(13) 0.0019(10) -0.0062(10)
C20 0.0271(12) 0.0336(15) 0.0445(16) -0.0042(13) 0.0117(11) -0.0114(10)
C21 0.0240(11) 0.0307(14) 0.0298(13) -0.0031(11) 0.0092(9) -0.0034(10)
C22 0.0317(12) 0.0387(16) 0.0324(14) 0.0059(12) 0.0074(10) -0.0099(11)
C23 0.0508(17) 0.069(2) 0.0385(17) 0.0090(17) 0.0158(14) -0.0071(16)
C24 0.0515(17) 0.0395(19) 0.056(2) 0.0156(16) 0.0069(15) -0.0108(14)
C25 0.0247(11) 0.0316(14) 0.0301(13) 0.0034(11) 0.0012(9) 0.0033(10)
C26 0.0509(17) 0.0504(19) 0.0346(15) 0.0135(15) 0.0038(13) -0.0033(14)
C27 0.0512(17) 0.0302(16) 0.057(2) 0.0010(14) 0.0097(14) 0.0094(13)
C28 0.0279(12) 0.0293(14) 0.0324(14) -0.0054(11) 0.0049(10) 0.0031(10)
C29 0.0307(13) 0.0324(15) 0.0482(17) -0.0071(13) 0.0087(11) 0.0081(11)
C30 0.0375(14) 0.0331(16) 0.0503(17) -0.0148(13) 0.0199(12) 0.0010(12)
C31 0.0432(15) 0.0377(16) 0.0311(14) -0.0099(12) 0.0135(12) -0.0026(12)
C32 0.0295(12) 0.0285(14) 0.0311(13) -0.0028(11) 0.0088(10) 0.0011(10)
C33 0.0467(8) 0.0727(11) 0.1207(16) -0.0073(11) -0.0212(9) -0.0066(8)
C34 0.0467(8) 0.0727(11) 0.1207(16) -0.0073(11) -0.0212(9) -0.0066(8)
C35 0.0467(8) 0.0727(11) 0.1207(16) -0.0073(11) -0.0212(9) -0.0066(8)
C36 0.0467(8) 0.0727(11) 0.1207(16) -0.0073(11) -0.0212(9) -0.0066(8)
C37 0.0467(8) 0.0727(11) 0.1207(16) -0.0073(11) -0.0212(9) -0.0066(8)
C38 0.0467(8) 0.0727(11) 0.1207(16) -0.0073(11) -0.0212(9) -0.0066(8)
C39 0.0467(8) 0.0727(11) 0.1207(16) -0.0073(11) -0.0212(9) -0.0066(8)

loop_
_atom_type_symbol
_atom_type_description
_atom_type_scat_dispersion_real
_atom_type_scat_dispersion_imag
_atom_type_scat_source
C C 0.0033 0.0016 'International Tables Vol C Tables 4.2.6.8 and 6.1.1.4'
H H 0.0000 0.0000 'International Tables Vol C Tables 4.2.6.8 and 6.1.1.4'
Cl Cl 0.1484 0.1585 'International Tables Vol C Tables 4.2.6.8 and 6.1.1.4'
N N 0.0061 0.0033 'International Tables Vol C Tables 4.2.6.8 and 6.1.1.4'
Pd Pd -0.9988 1.0072 'International Tables Vol C Tables 4.2.6.8 and 6.1.1.4'

loop_
_geom_angle_atom_site_label_1
_geom_angle_atom_site_label_2
_geom_angle_atom_site_label_3
_geom_angle
_geom_angle_site_symmetry_1
_geom_angle_site_symmetry_3
C1 Pd1 N3 175.71(8) . .
C1 Pd1 Cl2 86.77(6) . .
N3 Pd1 Cl2 89.87(6) . .
C1 Pd1 Cl1 92.45(6) . .
N3 Pd1 Cl1 90.91(6) . .
Cl2 Pd1 Cl1 179.22(2) . .
C1 N1 C2 110.62(18) . .
C1 N1 C16 127.48(18) . .
C2 N1 C16 121.08(18) . .
C1 N2 C3 110.85(18) . .
C1 N2 C4 125.36(18) . .
C3 N2 C4 122.75(19) . .
C32 N3 C28 117.4(2) . .
C32 N3 Pd1 122.82(16) . .
C28 N3 Pd1 119.76(17) . .
N1 C1 N2 104.66(18) . .
N1 C1 Pd1 129.16(16) . .
N2 C1 Pd1 125.50(15) . .
C3 C2 N1 107.5(2) . .
C3 C2 H2 126.3 . .
N1 C2 H2 126.3 . .
C2 C3 N2 106.4(2) . .
C2 C3 H3 126.8 . .
N2 C3 H3 126.8 . .
C9 C4 C5 123.2(2) . .
C9 C4 N2 119.3(2) . .
C5 C4 N2 117.47(19) . .
C6 C5 C4 117.1(2) . .
C6 C5 C13 120.1(2) . .
C4 C5 C13 122.6(2) . .
C7 C6 C5 121.1(2) . .
C7 C6 H6 119.4 . .
C5 C6 H6 119.4 . .
C6 C7 C8 120.4(2) . .
C6 C7 H7 119.8 . .
C8 C7 H7 119.8 . .
C7 C8 C9 120.8(2) . .
C7 C8 H8 119.6 . .
C9 C8 H8 119.6 . .
C4 C9 C8 117.3(2) . .
C4 C9 C10 122.5(2) . .
C8 C9 C10 120.0(2) . .
C9 C10 C12 112.6(2) . .
C9 C10 C11 109.1(2) . .
C12 C10 C11 110.8(2) . .
C9 C10 H10 108.1 . .
C12 C10 H10 108.1 . .
C11 C10 H10 108.1 . .
C10 C11 H11A 109.5 . .
C10 C11 H11B 109.5 . .
H11A C11 H11B 109.5 . .
C10 C11 H11C 109.5 . .
H11A C11 H11C 109.5 . .
H11B C11 H11C 109.5 . .
C10 C12 H12A 109.5 . .
C10 C12 H12B 109.5 . .
H12A C12 H12B 109.5 . .
C10 C12 H12C 109.5 . .
H12A C12 H12C 109.5 . .
H12B C12 H12C 109.5 . .
C5 C13 C14 113.6(2) . .
C5 C13 C15 109.3(2) . .
C14 C13 C15 109.9(2) . .
C5 C13 H13 107.9 . .
C14 C13 H13 107.9 . .
C15 C13 H13 107.9 . .
C13 C14 H14A 109.5 . .
C13 C14 H14B 109.5 . .
H14A C14 H14B 109.5 . .
C13 C14 H14C 109.5 . .
H14A C14 H14C 109.5 . .
H14B C14 H14C 109.5 . .
C13 C15 H15A 109.5 . .
C13 C15 H15B 109.5 . .
H15A C15 H15B 109.5 . .
C13 C15 H15C 109.5 . .
H15A C15 H15C 109.5 . .
H15B C15 H15C 109.5 . .
C17 C16 C21 123.5(2) . .
C17 C16 N1 117.5(2) . .
C21 C16 N1 118.6(2) . .
C16 C17 C18 117.1(2) . .
C16 C17 C25 121.9(2) . .
C18 C17 C25 120.8(2) . .
C19 C18 C17 120.8(2) . .
C19 C18 H18 119.6 . .
C17 C18 H18 119.6 . .
C18 C19 C20 120.7(2) . .
C18 C19 H19 119.6 . .
C20 C19 H19 119.6 . .
C19 C20 C21 121.2(2) . .
C19 C20 H20 119.4 . .
C21 C20 H20 119.4 . .
C16 C21 C20 116.5(2) . .
C16 C21 C22 123.2(2) . .
C20 C21 C22 120.3(2) . .
C21 C22 C23 110.9(2) . .
C21 C22 C24 111.0(2) . .
C23 C22 C24 110.6(2) . .
C21 C22 H22 108.1 . .
C23 C22 H22 108.1 . .
C24 C22 H22 108.1 . .
C22 C23 H23A 109.5 . .
C22 C23 H23B 109.5 . .
H23A C23 H23B 109.5 . .
C22 C23 H23C 109.5 . .
H23A C23 H23C 109.5 . .
H23B C23 H23C 109.5 . .
C22 C24 H24A 109.5 . .
C22 C24 H24B 109.5 . .
H24A C24 H24B 109.5 . .
C22 C24 H24C 109.5 . .
H24A C24 H24C 109.5 . .
H24B C24 H24C 109.5 . .
C26 C25 C17 114.2(2) . .
C26 C25 C27 109.7(2) . .
C17 C25 C27 109.6(2) . .
C26 C25 H25 107.7 . .
C17 C25 H25 107.7 . .
C27 C25 H25 107.7 . .
C25 C26 H26A 109.5 . .
C25 C26 H26B 109.5 . .
H26A C26 H26B 109.5 . .
C25 C26 H26C 109.5 . .
H26A C26 H26C 109.5 . .
H26B C26 H26C 109.5 . .
C25 C27 H27A 109.5 . .
C25 C27 H27B 109.5 . .
H27A C27 H27B 109.5 . .
C25 C27 H27C 109.5 . .
H27A C27 H27C 109.5 . .
H27B C27 H27C 109.5 . .
N3 C28 C29 122.8(3) . .
N3 C28 H28 118.6 . .
C29 C28 H28 118.6 . .
C30 C29 C28 119.3(3) . .
C30 C29 H29 120.3 . .
C28 C29 H29 120.3 . .
C29 C30 C31 118.5(2) . .
C29 C30 H30 120.7 . .
C31 C30 H30 120.7 . .
C32 C31 C30 118.9(3) . .
C32 C31 H31 120.5 . .
C30 C31 H31 120.5 . .
N3 C32 C31 123.0(2) . .
N3 C32 H32 118.5 . .
C31 C32 H32 118.5 . .
C34 C33 C38 120.0 . .
C34 C33 H33 120.0 . .
C38 C33 H33 120.0 . .
C35 C34 C33 120.0 . .
C35 C34 H34 120.0 . .
C33 C34 H34 120.0 . .
C34 C35 C36 120.0 . .
C34 C35 H35 120.0 . .
C36 C35 H35 120.0 . .
C35 C36 C37 120.0 . .
C35 C36 H36 120.0 . .
C37 C36 H36 120.0 . .
C38 C37 C36 120.0 . .
C38 C37 C39 119.8 . .
C36 C37 C39 120.2 . .
C37 C38 C33 120.0 . .
C37 C38 H38 120.0 . .
C33 C38 H38 120.0 . .
C37 C39 H39A 109.5 . .
C37 C39 H39B 109.5 . .
H39A C39 H39B 109.5 . .
C37 C39 H39C 109.5 . .
H39A C39 H39C 109.5 . .
H39B C39 H39C 109.5 . .

loop_
_geom_bond_atom_site_label_1
_geom_bond_atom_site_label_2
_geom_bond_distance
_geom_bond_site_symmetry_2
Pd1 C1 1.972(2) .
Pd1 N3 2.1219(19) .
Pd1 Cl2 2.2988(6) .
Pd1 Cl1 2.3052(6) .
N1 C1 1.354(3) .
N1 C2 1.387(3) .
N1 C16 1.454(3) .
N2 C1 1.363(3) .
N2 C3 1.390(3) .
N2 C4 1.448(3) .
N3 C32 1.338(3) .
N3 C28 1.344(3) .
C2 C3 1.342(3) .
C2 H2 0.9500 .
C3 H3 0.9500 .
C4 C9 1.398(3) .
C4 C5 1.397(3) .
C5 C6 1.395(3) .
C5 C13 1.526(3) .
C6 C7 1.384(4) .
C6 H6 0.9500 .
C7 C8 1.384(4) .
C7 H7 0.9500 .
C8 C9 1.399(3) .
C8 H8 0.9500 .
C9 C10 1.512(3) .
C10 C12 1.526(4) .
C10 C11 1.540(4) .
C10 H10 1.0000 .
C11 H11A 0.9800 .
C11 H11B 0.9800 .
C11 H11C 0.9800 .
C12 H12A 0.9800 .
C12 H12B 0.9800 .
C12 H12C 0.9800 .
C13 C14 1.529(4) .
C13 C15 1.542(4) .
C13 H13 1.0000 .
C14 H14A 0.9800 .
C14 H14B 0.9800 .
C14 H14C 0.9800 .
C15 H15A 0.9800 .
C15 H15B 0.9800 .
C15 H15C 0.9800 .
C16 C17 1.396(3) .
C16 C21 1.399(3) .
C17 C18 1.399(3) .
C17 C25 1.523(3) .
C18 C19 1.374(4) .
C18 H18 0.9500 .
C19 C20 1.379(4) .
C19 H19 0.9500 .
C20 C21 1.402(3) .
C20 H20 0.9500 .
C21 C22 1.520(4) .
C22 C23 1.533(4) .
C22 C24 1.536(4) .
C22 H22 1.0000 .
C23 H23A 0.9800 .
C23 H23B 0.9800 .
C23 H23C 0.9800 .
C24 H24A 0.9800 .
C24 H24B 0.9800 .
C24 H24C 0.9800 .
C25 C26 1.522(4) .
C25 C27 1.531(4) .
C25 H25 1.0000 .
C26 H26A 0.9800 .
C26 H26B 0.9800 .
C26 H26C 0.9800 .
C27 H27A 0.9800 .
C27 H27B 0.9800 .
C27 H27C 0.9800 .
C28 C29 1.380(3) .
C28 H28 0.9500 .
C29 C30 1.371(4) .
C29 H29 0.9500 .
C30 C31 1.385(4) .
C30 H30 0.9500 .
C31 C32 1.382(4) .
C31 H31 0.9500 .
C32 H32 0.9500 .
C33 C34 1.3900 .
C33 C38 1.3900 .
C33 H33 0.9500 .
C34 C35 1.3900 .
C34 H34 0.9500 .
C35 C36 1.3900 .
C35 H35 0.9500 .
C36 C37 1.3900 .
C36 H36 0.9500 .
C37 C38 1.3900 .
C37 C39 1.4246 .
C38 H38 0.9500 .
C39 H39A 0.9800 .
C39 H39B 0.9800 .
C39 H39C 0.9800 .

loop_
_geom_torsion_atom_site_label_1
_geom_torsion_atom_site_label_2
_geom_torsion_atom_site_label_3
_geom_torsion_atom_site_label_4
_geom_torsion
_geom_torsion_site_symmetry_1
_geom_torsion_site_symmetry_2
_geom_torsion_site_symmetry_3
_geom_torsion_site_symmetry_4
Cl2 Pd1 N3 C32 -139.33(18) . . . .
Cl1 Pd1 N3 C32 40.59(18) . . . .
Cl2 Pd1 N3 C28 41.99(18) . . . .
Cl1 Pd1 N3 C28 -138.09(18) . . . .
C2 N1 C1 N2 1.4(2) . . . .
C16 N1 C1 N2 -168.1(2) . . . .
C2 N1 C1 Pd1 -169.38(17) . . . .
C16 N1 C1 Pd1 21.1(3) . . . .
C3 N2 C1 N1 -1.8(2) . . . .
C4 N2 C1 N1 166.8(2) . . . .
C3 N2 C1 Pd1 169.46(16) . . . .
C4 N2 C1 Pd1 -22.0(3) . . . .
Cl2 Pd1 C1 N1 69.26(19) . . . .
Cl1 Pd1 C1 N1 -110.62(19) . . . .
Cl2 Pd1 C1 N2 -99.82(18) . . . .
Cl1 Pd1 C1 N2 80.30(18) . . . .
C1 N1 C2 C3 -0.6(3) . . . .
C16 N1 C2 C3 169.7(2) . . . .
N1 C2 C3 N2 -0.6(3) . . . .
C1 N2 C3 C2 1.5(3) . . . .
C4 N2 C3 C2 -167.4(2) . . . .
C1 N2 C4 C9 88.3(3) . . . .
C3 N2 C4 C9 -104.4(3) . . . .
C1 N2 C4 C5 -93.6(3) . . . .
C3 N2 C4 C5 73.7(3) . . . .
C9 C4 C5 C6 -2.5(4) . . . .
N2 C4 C5 C6 179.5(2) . . . .
C9 C4 C5 C13 172.7(2) . . . .
N2 C4 C5 C13 -5.3(3) . . . .
C4 C5 C6 C7 0.2(4) . . . .
C13 C5 C6 C7 -175.1(2) . . . .
C5 C6 C7 C8 1.5(4) . . . .
C6 C7 C8 C9 -1.1(4) . . . .
C5 C4 C9 C8 2.8(3) . . . .
N2 C4 C9 C8 -179.2(2) . . . .
C5 C4 C9 C10 -172.0(2) . . . .
N2 C4 C9 C10 6.0(3) . . . .
C7 C8 C9 C4 -1.0(4) . . . .
C7 C8 C9 C10 174.0(2) . . . .
C4 C9 C10 C12 -135.1(2) . . . .
C8 C9 C10 C12 50.1(3) . . . .
C4 C9 C10 C11 101.4(3) . . . .
C8 C9 C10 C11 -73.3(3) . . . .
C6 C5 C13 C14 -47.6(3) . . . .
C4 C5 C13 C14 137.3(3) . . . .
C6 C5 C13 C15 75.6(3) . . . .
C4 C5 C13 C15 -99.5(3) . . . .
C1 N1 C16 C17 74.0(3) . . . .
C2 N1 C16 C17 -94.5(3) . . . .
C1 N1 C16 C21 -113.4(3) . . . .
C2 N1 C16 C21 78.0(3) . . . .
C21 C16 C17 C18 4.1(4) . . . .
N1 C16 C17 C18 176.3(2) . . . .
C21 C16 C17 C25 -170.6(2) . . . .
N1 C16 C17 C25 1.6(3) . . . .
C16 C17 C18 C19 -2.2(4) . . . .
C25 C17 C18 C19 172.6(2) . . . .
C17 C18 C19 C20 -1.0(4) . . . .
C18 C19 C20 C21 2.5(4) . . . .
C17 C16 C21 C20 -2.7(4) . . . .
N1 C16 C21 C20 -174.8(2) . . . .
C17 C16 C21 C22 176.5(2) . . . .
N1 C16 C21 C22 4.4(4) . . . .
C19 C20 C21 C16 -0.7(4) . . . .
C19 C20 C21 C22 -179.9(3) . . . .
C16 C21 C22 C23 -106.3(3) . . . .
C20 C21 C22 C23 72.8(3) . . . .
C16 C21 C22 C24 130.3(3) . . . .
C20 C21 C22 C24 -50.5(3) . . . .
C16 C17 C25 C26 -147.5(2) . . . .
C18 C17 C25 C26 38.1(3) . . . .
C16 C17 C25 C27 89.0(3) . . . .
C18 C17 C25 C27 -85.5(3) . . . .
C32 N3 C28 C29 -1.4(4) . . . .
Pd1 N3 C28 C29 177.3(2) . . . .
N3 C28 C29 C30 1.1(4) . . . .
C28 C29 C30 C31 0.2(4) . . . .
C29 C30 C31 C32 -1.2(4) . . . .
C28 N3 C32 C31 0.4(4) . . . .
Pd1 N3 C32 C31 -178.3(2) . . . .
C30 C31 C32 N3 0.9(4) . . . .
C38 C33 C34 C35 0.0 . . . .
C33 C34 C35 C36 0.0 . . . .
C34 C35 C36 C37 0.0 . . . .
C35 C36 C37 C38 0.0 . . . .
C35 C36 C37 C39 -179.7 . . . .
C36 C37 C38 C33 0.0 . . . .
C39 C37 C38 C33 179.7 . . . .
C34 C33 C38 C37 0.0 . . . .
